data_7224512
loop_
_publ_author_name
'Wicht, Merrill M.'
'Su, Hong'
'B\'athori, Nikoletta B.'
'Nassimbeni, Luigi R.'

_publ_section_title
;
 Werner clathrate formation with polyaromatic hydrocarbons: comparison of
 different crystallisation methods
;
_journal_issue 14
_journal_name_full CrystEngComm
_journal_page_first 2509
_journal_paper_doi 10.1039/C5CE02185E
_journal_volume 18
_journal_year 2016
_chemical_formula_moiety 'C30 H28 N6 Ni1 S2, 2(C9 H8)'
_chemical_formula_sum 'C48 H44 N6 Ni S2'
_chemical_formula_weight 827.72
_chemical_name_systematic 'tetrakisvinylpyridine bisisothiocyanato nickel(II) diindene'
_space_group_crystal_system orthorhombic
_space_group_IT_number 33
_space_group_name_Hall 'P 2c -2n'
_space_group_name_H-M_alt 'P n a 21'
_symmetry_space_group_name_Hall 'P 2c -2n'
_symmetry_space_group_name_H-M 'P n a 21'
_atom_sites_solution_hydrogens geom
_atom_sites_solution_primary direct
_atom_sites_solution_secondary difmap
_audit_creation_method SHELXL-2014/7
_audit_update_record
;
2015-11-06 deposited with the CCDC.
2016-03-04 downloaded from the CCDC.
;
_cell_angle_alpha 90
_cell_angle_beta 90
_cell_angle_gamma 90
_cell_formula_units_Z 4
_cell_length_a 16.9052(11)
_cell_length_b 15.7416(10)
_cell_length_c 16.3948(11)
_cell_measurement_reflns_used 87546
_cell_measurement_temperature 173(2)
_cell_measurement_theta_max 28.420
_cell_measurement_theta_min 1.768
_cell_volume 4362.9(5)
_computing_cell_refinement 'SAINT-Plus (Bruker, 2004)'
_computing_data_collection 'APEX2 (Bruker, 2005)'
_computing_data_reduction 'SAINT-Plus and XPREP (Bruker 2004)'
_computing_molecular_graphics 'X-seed (Barbour, 1999)'
_computing_publication_material 'SHELXL-2014/7 (Sheldrick, 2014)'
_computing_structure_refinement 'SHELXL-2014/7 (Sheldrick, 2014)'
_computing_structure_solution 'SHELXS-2014/7 (Sheldrick, 2014)'
_diffrn_ambient_temperature 173(2)
_diffrn_measured_fraction_theta_full 0.999
_diffrn_measured_fraction_theta_max 0.996
_diffrn_measurement_device_type 'Bruker Kappa Duo Apex II diffractometer'
_diffrn_measurement_method '1.2\% \f scans and \w scans'
_diffrn_radiation_type MoK\a
_diffrn_radiation_wavelength 0.71073
_diffrn_reflns_av_R_equivalents 0.0341
_diffrn_reflns_av_unetI/netI 0.0183
_diffrn_reflns_Laue_measured_fraction_full 0.999
_diffrn_reflns_Laue_measured_fraction_max 0.996
_diffrn_reflns_limit_h_max 22
_diffrn_reflns_limit_h_min -22
_diffrn_reflns_limit_k_max 21
_diffrn_reflns_limit_k_min -21
_diffrn_reflns_limit_l_max 21
_diffrn_reflns_limit_l_min -21
_diffrn_reflns_number 87546
_diffrn_reflns_point_group_measured_fraction_full 0.999
_diffrn_reflns_point_group_measured_fraction_max 0.996
_diffrn_reflns_theta_full 25.242
_diffrn_reflns_theta_max 28.420
_diffrn_reflns_theta_min 1.768
_diffrn_source 'fine-focus sealed tube'
_exptl_absorpt_coefficient_mu 0.580
_exptl_absorpt_correction_T_max 0.814
_exptl_absorpt_correction_T_min 0.784
_exptl_absorpt_correction_type multi-scan
_exptl_absorpt_process_details none
_exptl_crystal_colour violet
_exptl_crystal_density_diffrn 1.260
_exptl_crystal_density_meas ?
_exptl_crystal_density_method 'not measured'
_exptl_crystal_description orthorhombic
_exptl_crystal_F_000 1736
_exptl_crystal_size_max 0.440
_exptl_crystal_size_mid 0.380
_exptl_crystal_size_min 0.370
_refine_diff_density_max 0.700
_refine_diff_density_min -0.651
_refine_diff_density_rms 0.047
_refine_ls_abs_structure_details
;
 Refined as an inversion twin.
;
_refine_ls_abs_structure_Flack 0.285(13)
_refine_ls_extinction_method none
_refine_ls_goodness_of_fit_ref 1.040
_refine_ls_hydrogen_treatment constr
_refine_ls_matrix_type full
_refine_ls_number_parameters 515
_refine_ls_number_reflns 10914
_refine_ls_number_restraints 92
_refine_ls_restrained_S_all 1.051
_refine_ls_R_factor_all 0.0402
_refine_ls_R_factor_gt 0.0354
_refine_ls_shift/su_max 0.001
_refine_ls_shift/su_mean 0.000
_refine_ls_structure_factor_coef Fsqd
_refine_ls_weighting_details 'w=1/[\s^2^(Fo^2^)+(0.0549P)^2^+1.2820P] where P=(Fo^2^+2Fc^2^)/3'
_refine_ls_weighting_scheme calc
_refine_ls_wR_factor_gt 0.0939
_refine_ls_wR_factor_ref 0.0976
_reflns_Friedel_coverage 0.935
_reflns_Friedel_fraction_full 1.000
_reflns_Friedel_fraction_max 0.996
_reflns_number_gt 10012
_reflns_number_total 10914
_reflns_threshold_expression 'I > 2\s(I)'
_cod_data_source_file c5ce02185e2.cif
_cod_data_source_block H3Ind
_cod_depositor_comments
;
The following automatic conversions were performed:

'_exptl_crystal_density_meas' value 'none' was changed to '?' - the
value is perceived as not measured.

Automatic conversion script
Id: cif_fix_values 4268 2015-11-12 08:31:59Z antanas 

 Adding full bibliography for 7224512--7224520.cif.
;
_cod_database_code 7224512
_shelx_shelxl_version_number 2014/7
_shelx_space_group_comment
;
The symmetry employed for this shelxl refinement is uniquely defined
by the following loop, which should always be used as a source of
symmetry information in preference to the above space-group names.
They are only intended as comments.
;
_shelx_estimated_absorpt_t_min 0.784
_shelx_estimated_absorpt_t_max 0.814

loop_
_space_group_symop_operation_xyz
'x, y, z'
'-x, -y, z+1/2'
'-x+1/2, y+1/2, z+1/2'
'x+1/2, -y+1/2, z'

loop_
_atom_site_label
_atom_site_type_symbol
_atom_site_fract_x
_atom_site_fract_y
_atom_site_fract_z
_atom_site_U_iso_or_equiv
_atom_site_adp_type
_atom_site_occupancy
_atom_site_site_symmetry_order
_atom_site_calc_flag
_atom_site_refinement_flags_posn
_atom_site_refinement_flags_adp
Ni1 Ni 0.77151(2) 0.55289(2) 0.95889(2) 0.03003(9) Uani 1 1 d . .
S1 S 1.04840(5) 0.52956(7) 0.89582(7) 0.0560(2) Uani 1 1 d . .
S2 S 0.49634(6) 0.48498(9) 0.95771(13) 0.0924(5) Uani 1 1 d . .
N1 N 0.89329(13) 0.55249(14) 0.94950(19) 0.0355(5) Uani 1 1 d . .
N2 N 0.64994(13) 0.54818(15) 0.9650(2) 0.0377(5) Uani 1 1 d . .
N11 N 0.76880(13) 0.67699(16) 0.90953(14) 0.0326(5) Uani 1 1 d . .
N21 N 0.77618(13) 0.60475(15) 1.07781(15) 0.0321(5) Uani 1 1 d . .
N31 N 0.77657(14) 0.42851(16) 1.00825(15) 0.0340(5) Uani 1 1 d . .
N41 N 0.76465(14) 0.50117(16) 0.83897(15) 0.0336(5) Uani 1 1 d . .
C1 C 0.95733(16) 0.54266(17) 0.92701(17) 0.0319(5) Uani 1 1 d . .
C2 C 0.58615(16) 0.52237(19) 0.9622(2) 0.0421(6) Uani 1 1 d . .
C12 C 0.82569(17) 0.73310(18) 0.92754(18) 0.0357(6) Uani 1 1 d . .
H12 H 0.8658 0.7165 0.9649 0.043 Uiso 1 1 calc R U
C13 C 0.82932(17) 0.81385(19) 0.89472(19) 0.0371(6) Uani 1 1 d . .
H13 H 0.8706 0.8516 0.9099 0.044 Uiso 1 1 calc R U
C14 C 0.77137(17) 0.83926(19) 0.83883(18) 0.0354(6) Uani 1 1 d . .
C15 C 0.71243(18) 0.7813(2) 0.82130(19) 0.0401(6) Uani 1 1 d . .
H15 H 0.6714 0.7961 0.7843 0.048 Uiso 1 1 calc R U
C16 C 0.71284(18) 0.7020(2) 0.85714(19) 0.0386(6) Uani 1 1 d . .
H16 H 0.6715 0.6635 0.8440 0.046 Uiso 1 1 calc R U
C17 C 0.7710(2) 0.9242(2) 0.8013(2) 0.0456(8) Uani 1 1 d . .
H17 H 0.7264 0.9385 0.7687 0.055 Uiso 1 1 calc R U
C18 C 0.8259(3) 0.9816(2) 0.8086(3) 0.0623(10) Uani 1 1 d . .
H18A H 0.8716 0.9702 0.8405 0.075 Uiso 1 1 calc R U
H18B H 0.8204 1.0348 0.7819 0.075 Uiso 1 1 calc R U
C22 C 0.83163(17) 0.5815(2) 1.13206(19) 0.0371(6) Uani 1 1 d . .
H22 H 0.8718 0.5432 1.1150 0.044 Uiso 1 1 calc R U
C23 C 0.83306(17) 0.6106(2) 1.21151(18) 0.0373(6) Uani 1 1 d . .
H23 H 0.8732 0.5918 1.2478 0.045 Uiso 1 1 calc R U
C24 C 0.77538(16) 0.66761(18) 1.23839(18) 0.0335(6) Uani 1 1 d . .
C25 C 0.71879(17) 0.69227(19) 1.1813(2) 0.0376(6) Uani 1 1 d . .
H25 H 0.6787 0.7316 1.1962 0.045 Uiso 1 1 calc R U
C26 C 0.72088(16) 0.65973(19) 1.10340(19) 0.0361(6) Uani 1 1 d . .
H26 H 0.6812 0.6771 1.0659 0.043 Uiso 1 1 calc R U
C27 C 0.77013(19) 0.6999(2) 1.3224(2) 0.0438(7) Uani 1 1 d . .
H27 H 0.7303 0.7408 1.3337 0.053 Uiso 1 1 calc R U
C28 C 0.8159(3) 0.6769(4) 1.3828(3) 0.0774(14) Uani 1 1 d . .
H28A H 0.8565 0.6362 1.3740 0.093 Uiso 1 1 calc R U
H28B H 0.8086 0.7010 1.4354 0.093 Uiso 1 1 calc R U
C32 C 0.82821(18) 0.3714(2) 0.97949(19) 0.0404(7) Uani 1 1 d . .
H32 H 0.8621 0.3880 0.9361 0.049 Uiso 1 1 calc R U
C33 C 0.83494(19) 0.2902(2) 1.0094(2) 0.0439(7) Uani 1 1 d . .
H33 H 0.8720 0.2519 0.9861 0.053 Uiso 1 1 calc R U
C34 C 0.78709(19) 0.2642(2) 1.0740(2) 0.0409(6) Uani 1 1 d . .
C35 C 0.7340(2) 0.3237(2) 1.1040(2) 0.0428(7) Uani 1 1 d . .
H35 H 0.7001 0.3092 1.1480 0.051 Uiso 1 1 calc R U
C36 C 0.73025(17) 0.4040(2) 1.07017(19) 0.0378(6) Uani 1 1 d . .
H36 H 0.6933 0.4435 1.0918 0.045 Uiso 1 1 calc R U
C37 C 0.7914(3) 0.1784(2) 1.1088(3) 0.0582(9) Uani 1 1 d . .
H37 H 0.7592 0.1672 1.1551 0.070 Uiso 1 1 calc R U
C38 C 0.8348(3) 0.1169(3) 1.0824(4) 0.0889(18) Uani 1 1 d . .
H38A H 0.8679 0.1251 1.0363 0.107 Uiso 1 1 calc R U
H38B H 0.8336 0.0634 1.1091 0.107 Uiso 1 1 calc R U
C42 C 0.81165(17) 0.5302(2) 0.77971(18) 0.0355(6) Uani 1 1 d . .
H42 H 0.8485 0.5738 0.7926 0.043 Uiso 1 1 calc R U
C43 C 0.80934(18) 0.5002(2) 0.70081(18) 0.0390(6) Uani 1 1 d . .
H43 H 0.8436 0.5234 0.6606 0.047 Uiso 1 1 calc R U
C44 C 0.7565(2) 0.4357(2) 0.6804(2) 0.0403(7) Uani 1 1 d . .
C45 C 0.70764(19) 0.4055(2) 0.7420(2) 0.0408(6) Uani 1 1 d . .
H45 H 0.6706 0.3615 0.7310 0.049 Uiso 1 1 calc R U
C46 C 0.71330(19) 0.4400(2) 0.8197(2) 0.0386(6) Uani 1 1 d . .
H46 H 0.6791 0.4191 0.8610 0.046 Uiso 1 1 calc R U
C47 C 0.7509(2) 0.4002(3) 0.5974(2) 0.0555(9) Uani 1 1 d . U
H47 H 0.7144 0.3552 0.5886 0.067 Uiso 1 1 calc R U
C48 C 0.7920(4) 0.4261(6) 0.5359(3) 0.109(2) Uani 1 1 d . U
H48A H 0.8290 0.4710 0.5425 0.131 Uiso 1 1 calc R U
H48B H 0.7853 0.4002 0.4840 0.131 Uiso 1 1 calc R U
C1A C 1.0200(3) 0.1381(4) 1.1863(4) 0.0790(14) Uani 1 1 d . .
H1A1 H 0.9801 0.1006 1.1608 0.095 Uiso 1 1 calc R U
H1A2 H 1.0724 0.1101 1.1844 0.095 Uiso 1 1 calc R U
C2A C 0.9975(3) 0.1610(4) 1.2713(3) 0.0845(18) Uani 1 1 d . .
H2A H 0.9903 0.1206 1.3137 0.101 Uiso 1 1 calc R U
C3A C 0.9887(3) 0.2437(4) 1.2811(3) 0.0710(13) Uani 1 1 d . .
H3A H 0.9753 0.2708 1.3310 0.085 Uiso 1 1 calc R U
C4A C 0.9987(2) 0.3720(3) 1.1830(3) 0.0647(11) Uani 1 1 d . .
H4A H 0.9853 0.4139 1.2224 0.078 Uiso 1 1 calc R U
C5A C 1.0147(2) 0.3943(3) 1.1037(3) 0.0638(10) Uani 1 1 d . .
H5A H 1.0116 0.4522 1.0878 0.077 Uiso 1 1 calc R U
C6A C 1.0351(2) 0.3338(3) 1.0473(3) 0.0626(10) Uani 1 1 d . .
H6A H 1.0467 0.3507 0.9930 0.075 Uiso 1 1 calc R U
C7A C 1.0390(3) 0.2488(3) 1.0677(3) 0.0687(11) Uani 1 1 d . .
H7A H 1.0534 0.2080 1.0278 0.082 Uiso 1 1 calc R U
C31A C 1.0026(2) 0.2872(3) 1.2040(2) 0.0573(10) Uani 1 1 d . .
C71A C 1.0221(2) 0.2235(3) 1.1459(3) 0.0610(10) Uani 1 1 d . .
C1B C 0.9955(3) 0.8561(5) 1.1109(4) 0.1003(18) Uani 1 1 d D U
H1B1 H 0.9416 0.8808 1.1094 0.120 Uiso 1 1 calc R U
H1B2 H 1.0353 0.9021 1.1072 0.120 Uiso 1 1 calc R U
C2B C 1.0066(3) 0.7931(6) 1.0492(5) 0.110(2) Uani 1 1 d . U
H2B H 1.0031 0.8092 0.9934 0.132 Uiso 1 1 calc R U
C3B C 1.0221(4) 0.7097(7) 1.0685(5) 0.129(3) Uani 1 1 d D U
H3B H 1.0306 0.6615 1.0348 0.155 Uiso 1 1 calc R U
C4B C 1.0343(4) 0.6579(5) 1.2030(9) 0.149(3) Uani 1 1 d . U
H4B H 1.0440 0.6026 1.1821 0.179 Uiso 1 1 calc R U
C5B C 1.0328(5) 0.6813(9) 1.2943(9) 0.165(5) Uani 1 1 d . U
H5B H 1.0414 0.6381 1.3338 0.198 Uiso 1 1 calc R U
C6B C 1.0191(4) 0.7658(9) 1.3211(5) 0.144(4) Uani 1 1 d . U
H6B H 1.0191 0.7771 1.3780 0.173 Uiso 1 1 calc R U
C7B C 1.0057(3) 0.8323(7) 1.2679(4) 0.117(2) Uani 1 1 d . U
H7B H 0.9964 0.8895 1.2841 0.140 Uiso 1 1 calc R U
C31B C 1.0213(3) 0.7193(4) 1.1626(5) 0.103(2) Uani 1 1 d D U
C71B C 1.0077(2) 0.8025(3) 1.1826(3) 0.0695(11) Uani 1 1 d D U

loop_
_atom_site_aniso_label
_atom_site_aniso_U_11
_atom_site_aniso_U_22
_atom_site_aniso_U_33
_atom_site_aniso_U_23
_atom_site_aniso_U_13
_atom_site_aniso_U_12
Ni1 0.02838(14) 0.03459(15) 0.02711(14) 0.00182(15) -0.00063(16) 0.00032(11)
S1 0.0351(4) 0.0769(6) 0.0560(5) 0.0058(4) 0.0075(4) 0.0109(4)
S2 0.0433(5) 0.1043(9) 0.1296(11) 0.0482(10) -0.0172(7) -0.0302(5)
N1 0.0329(10) 0.0372(10) 0.0364(15) 0.0013(10) -0.0003(11) -0.0003(8)
N2 0.0318(10) 0.0464(11) 0.0349(13) -0.0009(11) -0.0009(12) 0.0010(9)
N11 0.0334(11) 0.0367(12) 0.0278(11) 0.0014(9) -0.0021(9) 0.0025(9)
N21 0.0327(11) 0.0342(11) 0.0295(12) 0.0012(9) -0.0017(8) 0.0016(9)
N31 0.0345(11) 0.0377(12) 0.0298(12) 0.0025(10) 0.0012(9) -0.0010(9)
N41 0.0355(12) 0.0362(12) 0.0290(12) 0.0004(10) -0.0006(9) -0.0026(9)
C1 0.0335(13) 0.0340(13) 0.0282(11) 0.0047(10) -0.0030(10) 0.0010(10)
C2 0.0373(13) 0.0507(15) 0.0382(14) 0.0127(16) -0.0056(14) -0.0005(11)
C12 0.0352(13) 0.0376(14) 0.0343(13) 0.0025(11) -0.0061(10) 0.0020(11)
C13 0.0374(13) 0.0360(14) 0.0378(14) 0.0003(12) -0.0041(12) 0.0003(11)
C14 0.0392(14) 0.0365(14) 0.0303(13) 0.0040(11) 0.0018(10) 0.0060(11)
C15 0.0397(14) 0.0472(16) 0.0334(15) 0.0066(12) -0.0079(11) 0.0038(12)
C16 0.0358(13) 0.0433(16) 0.0367(15) 0.0015(13) -0.0065(11) -0.0021(12)
C17 0.0503(19) 0.0387(16) 0.0477(19) 0.0102(14) -0.0031(14) 0.0089(13)
C18 0.062(2) 0.0399(18) 0.085(3) 0.0204(19) -0.008(2) 0.0032(16)
C22 0.0325(13) 0.0447(15) 0.0340(14) 0.0011(12) -0.0009(11) 0.0074(12)
C23 0.0357(13) 0.0455(16) 0.0307(13) 0.0017(12) -0.0057(11) 0.0024(11)
C24 0.0380(14) 0.0316(13) 0.0310(13) 0.0011(11) -0.0011(10) -0.0034(10)
C25 0.0378(14) 0.0340(14) 0.0410(15) -0.0019(12) -0.0011(12) 0.0054(11)
C26 0.0351(13) 0.0355(14) 0.0376(15) -0.0004(12) -0.0063(11) 0.0044(11)
C27 0.0481(18) 0.0424(17) 0.0409(17) -0.0079(14) 0.0000(13) 0.0043(13)
C28 0.079(3) 0.111(4) 0.042(2) -0.027(2) -0.0146(19) 0.037(3)
C32 0.0380(14) 0.0403(14) 0.0430(18) 0.0024(11) 0.0101(11) -0.0021(11)
C33 0.0422(15) 0.0381(15) 0.0515(19) 0.0005(13) 0.0070(13) 0.0015(12)
C34 0.0451(16) 0.0367(15) 0.0409(16) 0.0046(13) -0.0027(12) -0.0046(12)
C35 0.0503(17) 0.0455(17) 0.0325(14) 0.0056(13) 0.0048(13) -0.0025(13)
C36 0.0397(15) 0.0433(16) 0.0305(14) 0.0034(12) 0.0054(11) 0.0021(12)
C37 0.066(2) 0.0431(19) 0.066(2) 0.0155(17) 0.004(2) -0.0043(17)
C38 0.077(3) 0.045(2) 0.145(5) 0.033(3) 0.038(3) 0.008(2)
C42 0.0350(13) 0.0402(14) 0.0313(13) 0.0021(11) -0.0016(11) -0.0030(12)
C43 0.0383(14) 0.0475(16) 0.0313(14) 0.0021(12) 0.0032(11) 0.0002(12)
C44 0.0410(15) 0.0449(17) 0.0350(15) -0.0088(13) -0.0036(12) 0.0058(12)
C45 0.0428(15) 0.0387(15) 0.0408(16) -0.0056(12) -0.0013(12) -0.0031(12)
C46 0.0398(14) 0.0387(15) 0.0374(16) 0.0005(12) 0.0016(12) -0.0047(12)
C47 0.0526(18) 0.071(3) 0.0431(18) -0.0181(18) -0.0021(16) 0.0003(18)
C48 0.087(3) 0.197(7) 0.043(2) -0.047(3) 0.017(2) -0.055(4)
C1A 0.060(2) 0.083(3) 0.094(4) 0.016(3) -0.009(2) 0.019(2)
C2A 0.046(2) 0.125(5) 0.083(3) 0.051(3) 0.000(2) 0.008(3)
C3A 0.051(2) 0.105(4) 0.057(3) 0.015(2) 0.0026(18) 0.009(2)
C4A 0.057(2) 0.086(3) 0.051(2) -0.009(2) -0.0063(18) -0.006(2)
C5A 0.0487(19) 0.081(3) 0.061(2) 0.006(2) -0.0080(18) -0.0122(19)
C6A 0.053(2) 0.084(3) 0.050(2) 0.010(2) -0.0019(16) 0.0005(19)
C7A 0.060(2) 0.092(3) 0.053(2) -0.002(2) -0.0006(18) 0.015(2)
C31A 0.0362(16) 0.092(3) 0.0440(18) 0.0046(19) -0.0016(14) 0.0050(18)
C71A 0.0396(18) 0.088(3) 0.056(2) 0.013(2) -0.0041(16) 0.0078(18)
C1B 0.063(3) 0.141(5) 0.097(4) -0.003(4) 0.001(3) -0.006(3)
C2B 0.066(3) 0.152(6) 0.112(5) -0.057(4) 0.006(3) -0.033(4)
C3B 0.058(3) 0.178(6) 0.153(6) -0.088(6) -0.001(4) -0.034(4)
C4B 0.055(3) 0.097(5) 0.295(10) 0.056(6) -0.033(6) -0.015(3)
C5B 0.063(4) 0.208(9) 0.225(10) 0.114(9) -0.038(6) -0.032(6)
C6B 0.063(4) 0.287(11) 0.082(4) 0.065(6) -0.005(3) -0.025(6)
C7B 0.051(3) 0.204(8) 0.095(4) 0.005(5) 0.005(3) -0.011(4)
C31B 0.044(2) 0.067(3) 0.198(6) -0.014(4) -0.007(3) -0.011(2)
C71B 0.0359(17) 0.081(3) 0.092(3) 0.007(3) -0.005(2) -0.0064(18)

loop_
_atom_type_symbol
_atom_type_description
_atom_type_scat_dispersion_real
_atom_type_scat_dispersion_imag
_atom_type_scat_source
C C 0.0033 0.0016 'International Tables Vol C Tables 4.2.6.8 and 6.1.1.4'
H H 0.0000 0.0000 'International Tables Vol C Tables 4.2.6.8 and 6.1.1.4'
N N 0.0061 0.0033 'International Tables Vol C Tables 4.2.6.8 and 6.1.1.4'
S S 0.1246 0.1234 'International Tables Vol C Tables 4.2.6.8 and 6.1.1.4'
Ni Ni 0.3393 1.1124 'International Tables Vol C Tables 4.2.6.8 and 6.1.1.4'

loop_
_geom_angle_atom_site_label_1
_geom_angle_atom_site_label_2
_geom_angle_atom_site_label_3
_geom_angle
N2 Ni1 N1 177.32(11)
N2 Ni1 N11 91.74(9)
N1 Ni1 N11 89.76(9)
N2 Ni1 N21 90.34(11)
N1 Ni1 N21 91.88(10)
N11 Ni1 N21 89.83(9)
N2 Ni1 N31 89.33(10)
N1 Ni1 N31 89.16(9)
N11 Ni1 N31 178.92(9)
N21 Ni1 N31 90.18(10)
N2 Ni1 N41 88.69(11)
N1 Ni1 N41 89.10(11)
N11 Ni1 N41 89.93(9)
N21 Ni1 N41 178.99(9)
N31 Ni1 N41 90.09(10)
C1 N1 Ni1 163.7(3)
C2 N2 Ni1 160.7(2)
C16 N11 C12 117.1(3)
C16 N11 Ni1 122.2(2)
C12 N11 Ni1 120.63(18)
C26 N21 C22 117.1(3)
C26 N21 Ni1 120.75(19)
C22 N21 Ni1 122.1(2)
C32 N31 C36 117.1(3)
C32 N31 Ni1 120.78(19)
C36 N31 Ni1 122.1(2)
C46 N41 C42 117.5(3)
C46 N41 Ni1 122.0(2)
C42 N41 Ni1 120.5(2)
N1 C1 S1 179.4(3)
N2 C2 S2 179.4(4)
N11 C12 C13 123.6(3)
N11 C12 H12 118.2
C13 C12 H12 118.2
C12 C13 C14 119.1(3)
C12 C13 H13 120.4
C14 C13 H13 120.4
C15 C14 C13 116.9(3)
C15 C14 C17 120.7(3)
C13 C14 C17 122.4(3)
C16 C15 C14 120.4(3)
C16 C15 H15 119.8
C14 C15 H15 119.8
N11 C16 C15 122.9(3)
N11 C16 H16 118.5
C15 C16 H16 118.5
C18 C17 C14 126.1(3)
C18 C17 H17 117.0
C14 C17 H17 117.0
C17 C18 H18A 120.0
C17 C18 H18B 120.0
H18A C18 H18B 120.0
N21 C22 C23 123.1(3)
N21 C22 H22 118.4
C23 C22 H22 118.4
C22 C23 C24 119.9(3)
C22 C23 H23 120.1
C24 C23 H23 120.1
C25 C24 C23 116.5(3)
C25 C24 C27 119.4(3)
C23 C24 C27 124.1(3)
C26 C25 C24 120.1(3)
C26 C25 H25 119.9
C24 C25 H25 119.9
N21 C26 C25 123.2(3)
N21 C26 H26 118.4
C25 C26 H26 118.4
C28 C27 C24 125.3(3)
C28 C27 H27 117.4
C24 C27 H27 117.4
C27 C28 H28A 120.0
C27 C28 H28B 120.0
H28A C28 H28B 120.0
N31 C32 C33 123.6(3)
N31 C32 H32 118.2
C33 C32 H32 118.2
C32 C33 C34 119.7(3)
C32 C33 H33 120.1
C34 C33 H33 120.1
C35 C34 C33 116.5(3)
C35 C34 C37 121.1(3)
C33 C34 C37 122.4(3)
C36 C35 C34 120.4(3)
C36 C35 H35 119.8
C34 C35 H35 119.8
N31 C36 C35 122.7(3)
N31 C36 H36 118.6
C35 C36 H36 118.6
C38 C37 C34 126.1(4)
C38 C37 H37 117.0
C34 C37 H37 117.0
C37 C38 H38A 120.0
C37 C38 H38B 120.0
H38A C38 H38B 120.0
N41 C42 C43 123.3(3)
N41 C42 H42 118.4
C43 C42 H42 118.4
C42 C43 C44 119.6(3)
C42 C43 H43 120.2
C44 C43 H43 120.2
C45 C44 C43 117.1(3)
C45 C44 C47 120.2(3)
C43 C44 C47 122.7(3)
C46 C45 C44 119.5(3)
C46 C45 H45 120.3
C44 C45 H45 120.3
N41 C46 C45 123.0(3)
N41 C46 H46 118.5
C45 C46 H46 118.5
C48 C47 C44 124.6(4)
C48 C47 H47 117.7
C44 C47 H47 117.7
C47 C48 H48A 120.0
C47 C48 H48B 120.0
H48A C48 H48B 120.0
C2A C1A C71A 101.7(5)
C2A C1A H1A1 111.4
C71A C1A H1A1 111.4
C2A C1A H1A2 111.4
C71A C1A H1A2 111.4
H1A1 C1A H1A2 109.3
C3A C2A C1A 112.4(5)
C3A C2A H2A 123.8
C1A C2A H2A 123.8
C2A C3A C31A 109.8(5)
C2A C3A H3A 125.1
C31A C3A H3A 125.1
C5A C4A C31A 118.2(5)
C5A C4A H4A 120.9
C31A C4A H4A 120.9
C6A C5A C4A 120.7(5)
C6A C5A H5A 119.7
C4A C5A H5A 119.7
C5A C6A C7A 121.4(4)
C5A C6A H6A 119.3
C7A C6A H6A 119.3
C71A C7A C6A 119.9(5)
C71A C7A H7A 120.1
C6A C7A H7A 120.1
C4A C31A C71A 121.8(4)
C4A C31A C3A 131.5(4)
C71A C31A C3A 106.7(4)
C7A C71A C31A 118.0(4)
C7A C71A C1A 132.6(5)
C31A C71A C1A 109.4(4)
C2B C1B C71B 98.6(7)
C2B C1B H1B1 112.0
C71B C1B H1B1 112.0
C2B C1B H1B2 112.0
C71B C1B H1B2 112.0
H1B1 C1B H1B2 109.7
C3B C2B C1B 121.6(8)
C3B C2B H2B 119.2
C1B C2B H2B 119.2
C2B C3B C31B 97.7(6)
C2B C3B H3B 131.1
C31B C3B H3B 131.1
C31B C4B C5B 110.1(10)
C31B C4B H4B 125.0
C5B C4B H4B 125.0
C6B C5B C4B 121.8(9)
C6B C5B H5B 119.1
C4B C5B H5B 119.1
C7B C6B C5B 122.8(9)
C7B C6B H6B 118.6
C5B C6B H6B 118.6
C6B C7B C71B 110.6(9)
C6B C7B H7B 124.7
C71B C7B H7B 124.7
C4B C31B C71B 132.2(10)
C4B C31B C3B 118.3(9)
C71B C31B C3B 109.5(7)
C31B C71B C1B 112.5(6)
C31B C71B C7B 122.4(6)
C1B C71B C7B 125.1(7)

loop_
_geom_bond_atom_site_label_1
_geom_bond_atom_site_label_2
_geom_bond_distance
Ni1 N2 2.059(2)
Ni1 N1 2.065(2)
Ni1 N11 2.115(2)
Ni1 N21 2.115(2)
Ni1 N31 2.120(3)
Ni1 N41 2.131(2)
S1 C1 1.635(3)
S2 C2 1.630(3)
N1 C1 1.154(4)
N2 C2 1.153(4)
N11 C16 1.337(4)
N11 C12 1.339(4)
N21 C26 1.341(4)
N21 C22 1.343(4)
N31 C32 1.339(4)
N31 C36 1.339(4)
N41 C46 1.335(4)
N41 C42 1.336(4)
C12 C13 1.382(4)
C12 H12 0.9500
C13 C14 1.400(4)
C13 H13 0.9500
C14 C15 1.382(4)
C14 C17 1.472(5)
C15 C16 1.379(5)
C15 H15 0.9500
C16 H16 0.9500
C17 C18 1.301(6)
C17 H17 0.9500
C18 H18A 0.9500
C18 H18B 0.9500
C22 C23 1.381(4)
C22 H22 0.9500
C23 C24 1.397(4)
C23 H23 0.9500
C24 C25 1.393(4)
C24 C27 1.471(4)
C25 C26 1.377(4)
C25 H25 0.9500
C26 H26 0.9500
C27 C28 1.308(5)
C27 H27 0.9500
C28 H28A 0.9500
C28 H28B 0.9500
C32 C33 1.374(4)
C32 H32 0.9500
C33 C34 1.395(5)
C33 H33 0.9500
C34 C35 1.387(5)
C34 C37 1.468(5)
C35 C36 1.381(5)
C35 H35 0.9500
C36 H36 0.9500
C37 C38 1.290(6)
C37 H37 0.9500
C38 H38A 0.9500
C38 H38B 0.9500
C42 C43 1.378(4)
C42 H42 0.9500
C43 C44 1.393(4)
C43 H43 0.9500
C44 C45 1.389(5)
C44 C47 1.473(5)
C45 C46 1.388(5)
C45 H45 0.9500
C46 H46 0.9500
C47 C48 1.292(7)
C47 H47 0.9500
C48 H48A 0.9500
C48 H48B 0.9500
C1A C2A 1.489(8)
C1A C71A 1.499(7)
C1A H1A1 0.9900
C1A H1A2 0.9900
C2A C3A 1.320(9)
C2A H2A 0.9500
C3A C31A 1.457(6)
C3A H3A 0.9500
C4A C5A 1.373(6)
C4A C31A 1.381(7)
C4A H4A 0.9500
C5A C6A 1.372(7)
C5A H5A 0.9500
C6A C7A 1.381(7)
C6A H6A 0.9500
C7A C71A 1.373(6)
C7A H7A 0.9500
C31A C71A 1.420(6)
C1B C2B 1.430(9)
C1B C71B 1.462(8)
C1B H1B1 0.9900
C1B H1B2 0.9900
C2B C3B 1.374(13)
C2B H2B 0.9500
C3B C31B 1.550(10)
C3B H3B 0.9500
C4B C31B 1.193(11)
C4B C5B 1.542(18)
C4B H4B 0.9500
C5B C6B 1.419(16)
C5B H5B 0.9500
C6B C7B 1.381(13)
C6B H6B 0.9500
C7B C71B 1.476(9)
C7B H7B 0.9500
C31B C71B 1.370(8)

loop_
_geom_torsion_atom_site_label_1
_geom_torsion_atom_site_label_2
_geom_torsion_atom_site_label_3
_geom_torsion_atom_site_label_4
_geom_torsion
C16 N11 C12 C13 -0.4(4)
Ni1 N11 C12 C13 177.1(2)
N11 C12 C13 C14 -0.7(5)
C12 C13 C14 C15 1.3(4)
C12 C13 C14 C17 179.9(3)
C13 C14 C15 C16 -1.0(5)
C17 C14 C15 C16 -179.5(3)
C12 N11 C16 C15 0.8(4)
Ni1 N11 C16 C15 -176.7(2)
C14 C15 C16 N11 -0.1(5)
C15 C14 C17 C18 -174.8(4)
C13 C14 C17 C18 6.7(6)
C26 N21 C22 C23 0.9(5)
Ni1 N21 C22 C23 -176.0(2)
N21 C22 C23 C24 -0.7(5)
C22 C23 C24 C25 -0.2(4)
C22 C23 C24 C27 177.8(3)
C23 C24 C25 C26 0.9(4)
C27 C24 C25 C26 -177.2(3)
C22 N21 C26 C25 -0.1(4)
Ni1 N21 C26 C25 176.7(2)
C24 C25 C26 N21 -0.8(5)
C25 C24 C27 C28 174.8(4)
C23 C24 C27 C28 -3.2(6)
C36 N31 C32 C33 0.9(5)
Ni1 N31 C32 C33 179.3(3)
N31 C32 C33 C34 -1.1(5)
C32 C33 C34 C35 0.6(5)
C32 C33 C34 C37 -179.9(3)
C33 C34 C35 C36 0.0(5)
C37 C34 C35 C36 -179.5(3)
C32 N31 C36 C35 -0.2(5)
Ni1 N31 C36 C35 -178.7(2)
C34 C35 C36 N31 -0.2(5)
C35 C34 C37 C38 175.4(5)
C33 C34 C37 C38 -4.1(7)
C46 N41 C42 C43 0.0(4)
Ni1 N41 C42 C43 -179.1(2)
N41 C42 C43 C44 -0.7(5)
C42 C43 C44 C45 0.7(5)
C42 C43 C44 C47 -179.8(3)
C43 C44 C45 C46 -0.1(5)
C47 C44 C45 C46 -179.5(3)
C42 N41 C46 C45 0.7(5)
Ni1 N41 C46 C45 179.9(2)
C44 C45 C46 N41 -0.7(5)
C45 C44 C47 C48 177.7(6)
C43 C44 C47 C48 -1.7(8)
C71A C1A C2A C3A -0.7(6)
C1A C2A C3A C31A 1.0(6)
C31A C4A C5A C6A -0.9(6)
C4A C5A C6A C7A 1.0(6)
C5A C6A C7A C71A 0.2(7)
C5A C4A C31A C71A -0.4(6)
C5A C4A C31A C3A -179.5(4)
C2A C3A C31A C4A 178.3(4)
C2A C3A C31A C71A -0.9(5)
C6A C7A C71A C31A -1.4(6)
C6A C7A C71A C1A 179.1(5)
C4A C31A C71A C7A 1.5(6)
C3A C31A C71A C7A -179.2(4)
C4A C31A C71A C1A -178.9(4)
C3A C31A C71A C1A 0.4(5)
C2A C1A C71A C7A 179.7(5)
C2A C1A C71A C31A 0.1(5)
C71B C1B C2B C3B 1.1(7)
C1B C2B C3B C31B -0.1(7)
C31B C4B C5B C6B -1.1(10)
C4B C5B C6B C7B 0.4(12)
C5B C6B C7B C71B 0.2(9)
C5B C4B C31B C71B 1.4(10)
C5B C4B C31B C3B 178.6(5)
C2B C3B C31B C4B -178.8(6)
C2B C3B C31B C71B -1.1(6)
C4B C31B C71B C1B 179.2(7)
C3B C31B C71B C1B 1.9(6)
C4B C31B C71B C7B -1.0(9)
C3B C31B C71B C7B -178.3(4)
C2B C1B C71B C31B -1.8(6)
C2B C1B C71B C7B 178.5(5)
C6B C7B C71B C31B 0.0(7)
C6B C7B C71B C1B 179.7(5)
